data_7232469
loop_
_publ_author_name
'Wang, Jie'
'Li, Yan-Ling'
'Wang, Zhao-Yang'
'Zang, Shuang-Quan'

_publ_section_title
;
 A robust wave-like silver--thiolate chain based metal--organic network:
 synthesis, structure and luminescence
;
_journal_issue 14
_journal_name_full CrystEngComm
_journal_page_first 2264
_journal_paper_doi 10.1039/C9CE00054B
_journal_volume 21
_journal_year 2019
_chemical_formula_moiety 'C26 H42 Ag5 F3 N1.5 O2 S4'
_chemical_formula_sum 'C26 H42 Ag5 F3 N1.5 O2 S4'
_chemical_formula_weight 1132.20
_space_group_crystal_system monoclinic
_space_group_IT_number 14
_space_group_name_Hall '-P 2ybc'
_space_group_name_H-M_alt 'P 1 21/c 1'
_symmetry_space_group_name_Hall '-P 2ybc'
_symmetry_space_group_name_H-M 'P 1 21/c 1'
_atom_sites_solution_hydrogens mixed
_atom_sites_solution_primary direct
_audit_creation_date 2018-12-28
_audit_creation_method
;
Olex2 1.2-alpha
(compiled 2017.02.06 svn.r3384 for OlexSys, GUI svn.r5312)
;
_audit_update_record
;
2019-01-11 deposited with the CCDC.    2019-03-06 downloaded from the CCDC.
;
_cell_angle_alpha 90
_cell_angle_beta 102.7277(10)
_cell_angle_gamma 90
_cell_formula_units_Z 4
_cell_length_a 12.28107(12)
_cell_length_b 25.8112(3)
_cell_length_c 11.74661(12)
_cell_measurement_reflns_used 10857
_cell_measurement_temperature 150.00(10)
_cell_measurement_theta_max 72.3530
_cell_measurement_theta_min 4.2170
_cell_volume 3632.05(7)
_computing_cell_refinement 'CrysAlisPro 1.171.39.7b (Rigaku OD, 2015)'
_computing_data_collection 'CrysAlisPro 1.171.39.7b (Rigaku OD, 2015)'
_computing_data_reduction 'CrysAlisPro 1.171.39.7b (Rigaku OD, 2015)'
_computing_molecular_graphics 'Olex2 (Dolomanov et al., 2009)'
_computing_publication_material 'Olex2 (Dolomanov et al., 2009)'
_computing_structure_refinement 'ShelXL (Sheldrick, 2015)'
_computing_structure_solution 'SIR2004 (Burla et al., 2007)'
_diffrn_ambient_environment N~2~
_diffrn_ambient_temperature 150.00(10)
_diffrn_detector 'CCD plate'
_diffrn_measured_fraction_theta_full 0.979
_diffrn_measured_fraction_theta_max 0.993
_diffrn_measurement_details
;
List of Runs (angles in degrees, time in seconds):

  # Type    Start    End  Width  t~exp~   \w     \q     \k     \f   Frames
#--------------------------------------------------------------------------
  1  \w     52.00  82.00   0.50    0.50    --   45.50 -57.00 -60.00   60
  2  \w     20.00 138.00   0.50    0.50    --  100.10 -61.00 -60.00  236
  3  \w     59.00 162.00   0.50    0.50    --  100.10  45.00-120.00  206
  4  \w     92.00 131.00   0.50    0.50    --   45.50  82.00-180.00   78
  5  \w     11.00 143.00   0.50    0.50    --  100.10 -82.00 -60.00  264
  6  \w     59.00 190.00   0.50    0.50    --  100.10  45.00-150.00  262
  7  \w     94.00 132.00   0.50    0.50    --   45.50  82.00 120.00   76
  8  \w     89.00 132.00   0.50    0.50    --   45.50  82.00-120.00   86
  9  \w     89.00 127.00   0.50    0.50    --   45.50  82.00-150.00   76
 10  \w    -41.00  50.00   0.50    0.50    --   45.50 -57.00 -60.00  182
;
_diffrn_measurement_device 'four-circle diffractometer'
_diffrn_measurement_device_type 'XtaLAB Pro: Kappa single'
_diffrn_measurement_method '\w scans'
_diffrn_orient_matrix_type 'CrysAlisPro convention (1999,Acta A55,543-557)'
_diffrn_orient_matrix_UB_11 -0.0150217000
_diffrn_orient_matrix_UB_12 -0.0584736000
_diffrn_orient_matrix_UB_13 0.0172675000
_diffrn_orient_matrix_UB_21 0.1201833000
_diffrn_orient_matrix_UB_22 -0.0033340000
_diffrn_orient_matrix_UB_23 0.0736526000
_diffrn_orient_matrix_UB_31 -0.0432544000
_diffrn_orient_matrix_UB_32 0.0112674000
_diffrn_orient_matrix_UB_33 0.1111983000
_diffrn_radiation_monochromator graphite
_diffrn_radiation_probe x-ray
_diffrn_radiation_type CuK\a
_diffrn_radiation_wavelength 1.54184
_diffrn_reflns_av_R_equivalents 0.0242
_diffrn_reflns_av_unetI/netI 0.0272
_diffrn_reflns_Laue_measured_fraction_full 0.979
_diffrn_reflns_Laue_measured_fraction_max 0.993
_diffrn_reflns_limit_h_max 13
_diffrn_reflns_limit_h_min -14
_diffrn_reflns_limit_k_max 11
_diffrn_reflns_limit_k_min -30
_diffrn_reflns_limit_l_max 14
_diffrn_reflns_limit_l_min -10
_diffrn_reflns_number 16453
_diffrn_reflns_point_group_measured_fraction_full 0.979
_diffrn_reflns_point_group_measured_fraction_max 0.993
_diffrn_reflns_theta_full 67.684
_diffrn_reflns_theta_max 67.080
_diffrn_reflns_theta_min 3.425
_diffrn_source 'fine-focus sealed X-ray tube'
_diffrn_source_type 'Enhance (Cu) X-ray Source'
_exptl_absorpt_coefficient_mu 23.745
_exptl_absorpt_correction_T_max 0.239
_exptl_absorpt_correction_T_min 0.092
_exptl_absorpt_correction_type analytical
_exptl_absorpt_process_details
;
CrysAlisPro 1.171.39.7b (Rigaku Oxford Diffraction, 2015)
Analytical numeric absorption correction using a multifaceted crystal
            model based on expressions derived by R.C. Clark & J.S. Reid.
(Clark, R. C. & Reid, J. S. (1995). Acta Cryst. A51, 887-897)
Empirical absorption correction using spherical harmonics,
 implemented in SCALE3 ABSPACK scaling algorithm.
;
_exptl_crystal_colour 'light yellow'
_exptl_crystal_colour_modifier light
_exptl_crystal_colour_primary yellow
_exptl_crystal_density_diffrn 2.071
_exptl_crystal_description block
_exptl_crystal_F_000 2202
_exptl_crystal_size_max 0.171
_exptl_crystal_size_mid 0.136
_exptl_crystal_size_min 0.109
_refine_diff_density_max 2.149
_refine_diff_density_min -2.577
_refine_diff_density_rms 0.144
_refine_ls_extinction_method none
_refine_ls_goodness_of_fit_ref 1.047
_refine_ls_hydrogen_treatment constr
_refine_ls_matrix_type full
_refine_ls_number_parameters 473
_refine_ls_number_reflns 6429
_refine_ls_number_restraints 161
_refine_ls_restrained_S_all 1.124
_refine_ls_R_factor_all 0.0546
_refine_ls_R_factor_gt 0.0518
_refine_ls_shift/su_max 0.001
_refine_ls_shift/su_mean 0.000
_refine_ls_structure_factor_coef Fsqd
_refine_ls_weighting_details
;
 w=1/[\s^2^(Fo^2^)+(0.0677P)^2^+23.5860P]
 where P=(Fo^2^+2Fc^2^)/3
;
_refine_ls_weighting_scheme calc
_refine_ls_wR_factor_gt 0.1369
_refine_ls_wR_factor_ref 0.1389
_reflns_Friedel_coverage 0.000
_reflns_number_gt 5923
_reflns_number_total 6429
_reflns_threshold_expression 'I > 2\s(I)'
_cod_data_source_file c9ce00054b2.cif
_cod_data_source_block 20161010g4-2
_cod_depositor_comments 'Adding full bibliography for 7232469.cif.'
_cod_original_cell_volume 3632.06(6)
_cod_original_formula_sum 'C26 H42 Ag5 F3 N1.50 O2 S4'
_cod_database_code 7232469
_shelxl_version_number 2013-2
_chemical_oxdiff_formula C26H41Ag5F3N1.5O2S4
_chemical_oxdiff_usercomment st
_shelx_space_group_comment
;
The symmetry employed for this shelxl refinement is uniquely defined
by the following loop, which should always be used as a source of
symmetry information in preference to the above space-group names.
They are only intended as comments.
;
_reflns_odcompleteness_completeness 99.23
_reflns_odcompleteness_iscentric 1
_reflns_odcompleteness_theta 66.97
_olex2_refinement_description
;
1. Fixed Uiso
 At 1.2 times of:
  All C(H) groups, All N(H,H) groups
 At 1.5 times of:
  All C(H,H,H) groups
2. Restrained distances
 C18-C17
 1.53 with sigma of 0.01
 C16-C14 \\sim C14-C15
 with sigma of 0.01
 C7-C6 \\sim C6-C8
 with sigma of 0.01
 C16A-C14A \\sim C14A-C15A
 with sigma of 0.01
 C16-C13 \\sim C16A-C13 \\sim C14-C13 \\sim C14A-C13 \\sim C15-C13 \\sim
C15A-C13
 with sigma of 0.01
 C8A-C7A \\sim C7A-C6A
 with sigma of 0.01
 C7-C5 \\sim C7A-C5 \\sim C8-C5 \\sim C8A-C5 \\sim C5-C6A \\sim C5-C6 \\sim
S2-C5
 with sigma of 0.01
3. Uiso/Uaniso restraints and constraints
Uanis(O2) \\sim Ueq, Uanis(C18) \\sim Ueq, Uanis(F3) \\sim Ueq, Uanis(F2) \\sim
Ueq, Uanis(F1) \\sim Ueq: with sigma of 0.005 and sigma for terminal atoms of
0.01
Uanis(Ag4A) \\sim Ueq: with sigma of 0.01 and sigma for terminal atoms of 0.02
Uanis(Ag2) \\sim Ueq: with sigma of 0.01 and sigma for terminal atoms of 0.02
Uanis(C14A) \\sim Ueq, Uanis(C15A) \\sim Ueq, Uanis(C16A) \\sim Ueq, Uanis(C14)
\\sim Ueq, Uanis(C16) \\sim Ueq: with sigma of 0.01 and sigma for terminal
atoms of 0.02
Uanis(C8) \\sim Ueq, Uanis(C8A) \\sim Ueq, Uanis(C6) \\sim Ueq, Uanis(C6A)
\\sim Ueq, Uanis(C7) \\sim Ueq, Uanis(C7A) \\sim Ueq: with sigma of 0.01 and
sigma for terminal atoms of 0.02
Uanis(S4) \\sim Ueq: with sigma of 0.005 and sigma for terminal atoms of 0.02
Uanis(C11) \\sim Ueq: with sigma of 0.005 and sigma for terminal atoms of 0.01
4. Others
 Sof(C6)=Sof(H6A)=Sof(H6B)=Sof(H6C)=Sof(C7)=Sof(H7A)=Sof(H7B)=Sof(H7C)=Sof(C8)=
 Sof(H8A)=Sof(H8B)=Sof(H8C)=1-FVAR(1)
 Sof(C6A)=Sof(H6AA)=Sof(H6AB)=Sof(H6AC)=Sof(C7A)=Sof(H7AA)=Sof(H7AB)=Sof(H7AC)=
 Sof(C8A)=Sof(H8AA)=Sof(H8AB)=Sof(H8AC)=FVAR(1)
 Sof(C14)=Sof(H14A)=Sof(H14B)=Sof(H14C)=Sof(C15)=Sof(H15A)=Sof(H15B)=Sof(H15C)=
 Sof(C16)=Sof(H16A)=Sof(H16B)=Sof(H16C)=1-FVAR(2)
 Sof(C14A)=Sof(H14D)=Sof(H14E)=Sof(H14F)=Sof(C15A)=Sof(H15D)=Sof(H15E)=
 Sof(H15F)=Sof(C16A)=Sof(H16D)=Sof(H16E)=Sof(H16F)=FVAR(2)
 Sof(Ag4A)=1-FVAR(3)
 Sof(Ag4)=FVAR(3)
 Fixed Sof: Ag1(0.4) Ag1A(0.6) N2(0.5) H2A(0.5) H2B(0.5)
5.a Rotating group:
 N2(H2A,H2B)
5.b Aromatic/amide H refined with riding coordinates:
 C19(H19), C20(H20), C22(H22), C23(H23), C25(H25)
5.c Idealised Me refined as rotating group:
 C2(H2C,H2D,H2E), C3(H3A,H3B,H3C), C4(H4A,H4B,H4C), C6(H6A,H6B,H6C), C6A(H6AA,
 H6AB,H6AC), C7(H7A,H7B,H7C), C7A(H7AA,H7AB,H7AC), C8(H8A,H8B,H8C), C8A(H8AA,
 H8AB,H8AC), C10(H10A,H10B,H10C), C11(H11A,H11B,H11C), C12(H12A,H12B,H12C),
 C14(H14A,H14B,H14C), C14A(H14D,H14E,H14F), C15(H15A,H15B,H15C), C15A(H15D,H15E,
 H15F), C16(H16A,H16B,H16C), C16A(H16D,H16E,H16F)
;
_olex2_submission_special_instructions 'No special instructions were received'
_oxdiff_exptl_absorpt_empirical_details
;
Empirical correction (ABSPACK) includes:
- Absorption correction using spherical harmonics
- Frame scaling
- Detector area scaling
;
_oxdiff_exptl_absorpt_empirical_full_max 1.374
_oxdiff_exptl_absorpt_empirical_full_min 0.794

loop_
_space_group_symop_operation_xyz
'x, y, z'
'-x, y+1/2, -z+1/2'
'-x, -y, -z'
'x, -y-1/2, z-1/2'

loop_
_atom_site_label
_atom_site_type_symbol
_atom_site_fract_x
_atom_site_fract_y
_atom_site_fract_z
_atom_site_U_iso_or_equiv
_atom_site_adp_type
_atom_site_occupancy
_atom_site_site_symmetry_order
_atom_site_calc_flag
_atom_site_refinement_flags_posn
_atom_site_refinement_flags_adp
_atom_site_refinement_flags_occupancy
_atom_site_disorder_assembly
_atom_site_disorder_group
Ag1 Ag 0.30583(18) 0.31660(8) 1.02929(18) 0.0612(5) Uani 0.4 1 d . . P A 2
Ag1A Ag 0.34568(10) 0.33809(6) 1.05466(11) 0.0594(3) Uani 0.6 1 d . . P A 1
Ag2 Ag 0.25056(5) 0.29567(2) 0.79480(7) 0.0622(2) Uani 1 1 d . U . . .
Ag3 Ag 0.09048(4) 0.20178(2) 0.69278(4) 0.03818(15) Uani 1 1 d . . . . .
Ag4 Ag 0.17539(9) 0.29234(2) 0.52153(5) 0.0493(3) Uani 0.960(4) 1 d . . P A 1
Ag4A Ag 0.108(2) 0.2967(6) 0.5224(12) 0.050(7) Uani 0.040(4) 1 d . U P A 2
Ag5 Ag 0.02752(5) 0.34085(2) 0.84729(5) 0.05213(18) Uani 1 1 d . . . . .
S1 S 0.02866(13) 0.24113(7) 0.85036(14) 0.0381(4) Uani 1 1 d . . . . .
S2 S 0.13905(15) 0.35434(7) 0.66643(16) 0.0465(4) Uani 1 1 d D . . . .
S3 S 0.13949(15) 0.14494(6) 0.55299(14) 0.0416(4) Uani 1 1 d . . . . .
S4 S 0.33789(18) 0.24389(11) 0.9538(3) 0.0942(10) Uani 1 1 d . U . . .
F1 F 0.6780(9) 0.4289(4) 1.2115(9) 0.150(3) Uani 1 1 d . U . . .
F2 F 0.7298(14) 0.3931(7) 1.0796(14) 0.231(6) Uani 1 1 d . U . . .
F3 F 0.6413(15) 0.4646(7) 1.0516(15) 0.243(7) Uani 1 1 d . U . . .
O1 O 0.4848(8) 0.3880(4) 1.1249(9) 0.112(3) Uani 1 1 d . . . . .
O2 O 0.5209(13) 0.3850(6) 0.9529(12) 0.168(5) Uani 1 1 d . U . . .
N1 N -0.1333(5) 0.3831(3) 0.7570(6) 0.0526(16) Uani 1 1 d . . . . .
N2 N -0.4408(13) 0.5141(7) 0.7426(15) 0.074(4) Uani 0.5 1 d . . P . .
H2A H -0.4528 0.5467 0.7589 0.089 Uiso 0.5 1 d GR . P . .
H2B H -0.4829 0.4939 0.7755 0.089 Uiso 0.5 1 d GR . P . .
C1 C -0.1084(6) 0.2123(3) 0.8582(6) 0.0497(18) Uani 1 1 d . . . . .
C2 C -0.1960(6) 0.2310(4) 0.7503(8) 0.063(2) Uani 1 1 d . . . . .
H2C H -0.1963 0.2690 0.7480 0.095 Uiso 1 1 calc GR . . . .
H2D H -0.2700 0.2185 0.7555 0.095 Uiso 1 1 calc GR . . . .
H2E H -0.1770 0.2175 0.6792 0.095 Uiso 1 1 calc GR . . . .
C3 C -0.0989(7) 0.1538(4) 0.8585(8) 0.061(2) Uani 1 1 d . . . . .
H3A H -0.0811 0.1422 0.7853 0.092 Uiso 1 1 calc GR . . . .
H3B H -0.1699 0.1385 0.8662 0.092 Uiso 1 1 calc GR . . . .
H3C H -0.0395 0.1428 0.9243 0.092 Uiso 1 1 calc GR . . . .
C4 C -0.1360(7) 0.2315(5) 0.9703(8) 0.070(3) Uani 1 1 d . . . . .
H4A H -0.0733 0.2242 1.0359 0.105 Uiso 1 1 calc GR . . . .
H4B H -0.2030 0.2138 0.9828 0.105 Uiso 1 1 calc GR . . . .
H4C H -0.1495 0.2689 0.9649 0.105 Uiso 1 1 calc GR . . . .
C5 C 0.2191(7) 0.4081(3) 0.6606(7) 0.068(2) Uani 1 1 d D . . . .
C6 C 0.3460(13) 0.3916(12) 0.648(3) 0.127(12) Uani 0.455(18) 1 d D U P B 2
H6A H 0.3921 0.3841 0.7259 0.190 Uiso 0.455(18) 1 calc GR . P B 2
H6B H 0.3793 0.4202 0.6129 0.190 Uiso 0.455(18) 1 calc GR . P B 2
H6C H 0.3418 0.3607 0.5991 0.190 Uiso 0.455(18) 1 calc GR . P B 2
C6A C 0.3306(12) 0.4131(7) 0.7674(14) 0.070(5) Uani 0.545(18) 1 d D U P B 1
H6AA H 0.3081 0.4134 0.8424 0.105 Uiso 0.545(18) 1 calc GR . P B 1
H6AB H 0.3702 0.4453 0.7585 0.105 Uiso 0.545(18) 1 calc GR . P B 1
H6AC H 0.3800 0.3834 0.7649 0.105 Uiso 0.545(18) 1 calc GR . P B 1
C7 C 0.229(3) 0.4497(11) 0.768(2) 0.122(12) Uani 0.455(18) 1 d D U P B 2
H7A H 0.1549 0.4624 0.7713 0.183 Uiso 0.455(18) 1 calc GR . P B 2
H7B H 0.2762 0.4789 0.7552 0.183 Uiso 0.455(18) 1 calc GR . P B 2
H7C H 0.2633 0.4327 0.8420 0.183 Uiso 0.455(18) 1 calc GR . P B 2
C7A C 0.1549(17) 0.4624(5) 0.6806(15) 0.079(6) Uani 0.545(18) 1 d D U P B 1
H7AA H 0.0897 0.4672 0.6163 0.119 Uiso 0.545(18) 1 calc GR . P B 1
H7AB H 0.2062 0.4916 0.6828 0.119 Uiso 0.545(18) 1 calc GR . P B 1
H7AC H 0.1306 0.4605 0.7546 0.119 Uiso 0.545(18) 1 calc GR . P B 1
C8 C 0.157(3) 0.4382(13) 0.539(2) 0.130(13) Uani 0.455(18) 1 d D U P B 2
H8A H 0.1387 0.4130 0.4754 0.195 Uiso 0.455(18) 1 calc GR . P B 2
H8B H 0.2078 0.4645 0.5196 0.195 Uiso 0.455(18) 1 calc GR . P B 2
H8C H 0.0888 0.4549 0.5505 0.195 Uiso 0.455(18) 1 calc GR . P B 2
C8A C 0.255(2) 0.4212(7) 0.5379(14) 0.084(7) Uani 0.545(18) 1 d D U P B 1
H8AA H 0.3118 0.3963 0.5258 0.127 Uiso 0.545(18) 1 calc GR . P B 1
H8AB H 0.2857 0.4563 0.5411 0.127 Uiso 0.545(18) 1 calc GR . P B 1
H8AC H 0.1895 0.4187 0.4733 0.127 Uiso 0.545(18) 1 calc GR . P B 1
C9 C 0.1347(8) 0.0795(3) 0.6145(7) 0.059(2) Uani 1 1 d . . . . .
C10 C 0.1905(10) 0.0423(3) 0.5446(9) 0.074(3) Uani 1 1 d . . . . .
H10A H 0.1495 0.0423 0.4629 0.111 Uiso 1 1 calc GR . . . .
H10B H 0.1904 0.0073 0.5769 0.111 Uiso 1 1 calc GR . . . .
H10C H 0.2677 0.0534 0.5489 0.111 Uiso 1 1 calc GR . . . .
C11 C 0.1964(12) 0.0804(4) 0.7416(9) 0.092(3) Uani 1 1 d . U . . .
H11A H 0.2737 0.0914 0.7469 0.138 Uiso 1 1 calc GR . . . .
H11B H 0.1957 0.0457 0.7751 0.138 Uiso 1 1 calc GR . . . .
H11C H 0.1596 0.1048 0.7850 0.138 Uiso 1 1 calc GR . . . .
C12 C 0.0132(12) 0.0645(5) 0.6035(14) 0.113(5) Uani 1 1 d . . . . .
H12A H -0.0234 0.0902 0.6440 0.170 Uiso 1 1 calc GR . . . .
H12B H 0.0092 0.0303 0.6386 0.170 Uiso 1 1 calc GR . . . .
H12C H -0.0245 0.0634 0.5208 0.170 Uiso 1 1 calc GR . . . .
C13 C 0.4761(7) 0.2207(3) 0.9426(7) 0.061(2) Uani 1 1 d D . . . .
C14 C 0.438(2) 0.1804(9) 0.8500(19) 0.132(10) Uani 0.66(3) 1 d D U P C 2
H14A H 0.3870 0.1562 0.8759 0.198 Uiso 0.66(3) 1 calc GR . P C 2
H14B H 0.5032 0.1613 0.8363 0.198 Uiso 0.66(3) 1 calc GR . P C 2
H14C H 0.3999 0.1973 0.7775 0.198 Uiso 0.66(3) 1 calc GR . P C 2
C14A C 0.504(3) 0.1662(6) 0.916(3) 0.081(11) Uani 0.34(3) 1 d D U P C 1
H14D H 0.5228 0.1463 0.9888 0.122 Uiso 0.34(3) 1 calc GR . P C 1
H14E H 0.5683 0.1664 0.8791 0.122 Uiso 0.34(3) 1 calc GR . P C 1
H14F H 0.4400 0.1504 0.8632 0.122 Uiso 0.34(3) 1 calc GR . P C 1
C15 C 0.5382(14) 0.1988(10) 1.0565(12) 0.084(7) Uani 0.66(3) 1 d D . P C 2
H15A H 0.5573 0.2268 1.1138 0.125 Uiso 0.66(3) 1 calc GR . P C 2
H15B H 0.6068 0.1821 1.0456 0.125 Uiso 0.66(3) 1 calc GR . P C 2
H15C H 0.4913 0.1733 1.0847 0.125 Uiso 0.66(3) 1 calc GR . P C 2
C15A C 0.537(3) 0.2303(14) 1.0659(16) 0.071(10) Uani 0.34(3) 1 d D U P C 1
H15D H 0.5519 0.2675 1.0773 0.106 Uiso 0.34(3) 1 calc GR . P C 1
H15E H 0.6078 0.2113 1.0817 0.106 Uiso 0.34(3) 1 calc GR . P C 1
H15F H 0.4911 0.2185 1.1194 0.106 Uiso 0.34(3) 1 calc GR . P C 1
C16 C 0.5407(18) 0.2644(7) 0.906(3) 0.100(8) Uani 0.66(3) 1 d D U P C 2
H16A H 0.4982 0.2793 0.8329 0.149 Uiso 0.66(3) 1 calc GR . P C 2
H16B H 0.6125 0.2515 0.8944 0.149 Uiso 0.66(3) 1 calc GR . P C 2
H16C H 0.5537 0.2911 0.9668 0.149 Uiso 0.66(3) 1 calc GR . P C 2
C16A C 0.510(3) 0.2529(11) 0.850(2) 0.057(8) Uani 0.34(3) 1 d D U P C 1
H16D H 0.4491 0.2534 0.7798 0.086 Uiso 0.34(3) 1 calc GR . P C 1
H16E H 0.5769 0.2380 0.8300 0.086 Uiso 0.34(3) 1 calc GR . P C 1
H16F H 0.5260 0.2884 0.8783 0.086 Uiso 0.34(3) 1 calc GR . P C 1
C17 C 0.5406(15) 0.3946(6) 1.0565(11) 0.123(6) Uani 1 1 d D . . . .
C18 C 0.6501(14) 0.4232(7) 1.1004(16) 0.117(5) Uani 1 1 d D U . . .
C19 C -0.2248(7) 0.3908(4) 0.7999(7) 0.059(2) Uani 1 1 d . . . . .
H19 H -0.2256 0.3770 0.8747 0.070 Uiso 1 1 calc R . . . .
C20 C -0.3171(6) 0.4175(3) 0.7418(7) 0.0493(17) Uani 1 1 d . . . . .
H20 H -0.3795 0.4216 0.7765 0.059 Uiso 1 1 calc R . . . .
C21 C -0.3193(6) 0.4387(3) 0.6324(6) 0.0409(15) Uani 1 1 d . . . . .
C22 C -0.2247(6) 0.4302(3) 0.5877(8) 0.0535(19) Uani 1 1 d . . . . .
H22 H -0.2212 0.4438 0.5135 0.064 Uiso 1 1 calc R . . . .
C23 C -0.1367(7) 0.4022(4) 0.6505(8) 0.058(2) Uani 1 1 d . . . . .
H23 H -0.0746 0.3961 0.6164 0.070 Uiso 1 1 calc R . . . .
C24 C -0.4139(5) 0.4695(2) 0.5657(6) 0.0382(14) Uani 1 1 d . . . . .
C25 C -0.4459(6) 0.4642(3) 0.4449(6) 0.0407(15) Uani 1 1 d . . . . .
H25 H -0.4085 0.4397 0.4070 0.049 Uiso 1 1 calc R . . . .
C26 C -0.4689(5) 0.5061(3) 0.6218(6) 0.0406(15) Uani 1 1 d . . . . .

loop_
_atom_site_aniso_label
_atom_site_aniso_U_11
_atom_site_aniso_U_22
_atom_site_aniso_U_33
_atom_site_aniso_U_23
_atom_site_aniso_U_13
_atom_site_aniso_U_12
Ag1 0.0555(11) 0.0615(12) 0.0694(12) -0.0084(9) 0.0198(9) 0.0052(9)
Ag1A 0.0480(7) 0.0740(9) 0.0560(7) 0.0063(6) 0.0109(5) -0.0115(6)
Ag2 0.0383(3) 0.0457(3) 0.0988(5) 0.0035(3) 0.0073(3) 0.0021(2)
Ag3 0.0369(3) 0.0389(3) 0.0397(3) -0.00214(19) 0.0105(2) 0.00156(19)
Ag4 0.0475(6) 0.0534(4) 0.0479(4) -0.0090(2) 0.0128(3) 0.0037(3)
Ag4A 0.055(12) 0.056(8) 0.037(7) -0.006(5) 0.002(6) -0.008(6)
Ag5 0.0472(3) 0.0534(3) 0.0522(3) -0.0020(2) 0.0032(2) 0.0157(2)
S1 0.0304(7) 0.0460(9) 0.0388(8) -0.0033(7) 0.0098(6) -0.0004(6)
S2 0.0402(9) 0.0543(10) 0.0475(10) -0.0081(8) 0.0148(7) -0.0036(8)
S3 0.0530(10) 0.0359(8) 0.0368(8) -0.0002(6) 0.0121(7) 0.0006(7)
S4 0.0389(11) 0.0861(17) 0.166(3) 0.0669(18) 0.0398(14) 0.0163(11)
F1 0.160(7) 0.164(7) 0.122(6) -0.033(5) 0.023(5) -0.009(6)
F2 0.220(9) 0.277(11) 0.209(9) -0.025(8) 0.074(8) 0.021(8)
F3 0.260(10) 0.212(9) 0.243(10) 0.064(8) 0.025(8) -0.049(8)
O1 0.092(6) 0.142(9) 0.110(7) 0.009(6) 0.043(5) 0.014(6)
O2 0.208(9) 0.172(8) 0.130(7) -0.012(7) 0.047(7) -0.049(7)
N1 0.047(3) 0.059(4) 0.052(4) 0.002(3) 0.009(3) 0.019(3)
N2 0.066(10) 0.071(10) 0.083(11) -0.016(9) 0.009(8) 0.010(8)
C1 0.032(3) 0.080(6) 0.039(4) -0.006(4) 0.010(3) -0.007(3)
C2 0.031(4) 0.101(7) 0.054(5) 0.002(5) 0.003(3) -0.005(4)
C3 0.052(5) 0.075(6) 0.057(5) 0.002(4) 0.013(4) -0.022(4)
C4 0.044(4) 0.122(9) 0.049(5) -0.012(5) 0.022(4) -0.008(5)
C5 0.074(6) 0.079(6) 0.056(5) -0.008(4) 0.023(4) 0.000(5)
C6 0.097(16) 0.133(19) 0.17(2) -0.013(15) 0.065(15) -0.044(14)
C6A 0.065(10) 0.067(10) 0.072(10) 0.000(8) 0.005(8) -0.024(8)
C7 0.120(18) 0.115(18) 0.128(19) 0.016(15) 0.021(15) -0.008(15)
C7A 0.104(13) 0.046(8) 0.086(12) -0.006(8) 0.017(10) 0.000(8)
C8 0.16(2) 0.120(19) 0.112(18) 0.017(15) 0.040(16) -0.022(16)
C8A 0.118(14) 0.069(11) 0.077(11) -0.019(9) 0.045(10) -0.036(10)
C9 0.092(6) 0.040(4) 0.052(5) 0.006(3) 0.030(4) 0.007(4)
C10 0.116(8) 0.045(5) 0.067(6) -0.002(4) 0.031(6) 0.016(5)
C11 0.139(8) 0.072(6) 0.063(5) 0.011(5) 0.018(5) 0.033(6)
C12 0.136(11) 0.064(7) 0.168(14) -0.010(8) 0.094(11) -0.033(7)
C13 0.046(4) 0.062(5) 0.082(6) 0.014(4) 0.030(4) 0.022(4)
C14 0.139(17) 0.154(17) 0.104(14) -0.060(13) 0.028(12) 0.029(13)
C14A 0.078(17) 0.071(16) 0.098(19) 0.001(13) 0.027(14) 0.023(13)
C15 0.044(8) 0.118(19) 0.083(12) 0.005(11) 0.004(7) 0.029(11)
C15A 0.052(13) 0.071(16) 0.078(16) 0.017(13) -0.012(11) 0.006(13)
C16 0.064(11) 0.095(12) 0.153(17) 0.019(12) 0.051(12) 0.007(9)
C16A 0.047(13) 0.082(16) 0.051(13) 0.011(11) 0.027(11) 0.010(11)
C17 0.204(18) 0.113(11) 0.061(7) 0.003(7) 0.046(10) 0.037(12)
C18 0.123(6) 0.117(6) 0.111(6) -0.002(5) 0.027(5) -0.002(5)
C19 0.054(5) 0.074(6) 0.046(4) -0.003(4) 0.007(3) 0.018(4)
C20 0.038(4) 0.058(5) 0.053(4) -0.006(4) 0.010(3) 0.009(3)
C21 0.036(3) 0.034(3) 0.051(4) -0.004(3) 0.009(3) 0.006(3)
C22 0.047(4) 0.058(5) 0.059(5) 0.011(4) 0.018(4) 0.017(4)
C23 0.048(4) 0.066(5) 0.066(5) 0.010(4) 0.025(4) 0.024(4)
C24 0.031(3) 0.029(3) 0.055(4) -0.003(3) 0.011(3) 0.001(2)
C25 0.038(3) 0.031(3) 0.054(4) -0.004(3) 0.012(3) 0.006(3)
C26 0.034(3) 0.037(3) 0.051(4) -0.006(3) 0.010(3) -0.001(3)

loop_
_atom_type_symbol
_atom_type_description
_atom_type_scat_dispersion_real
_atom_type_scat_dispersion_imag
_atom_type_scat_source
C C 0.0181 0.0091 'International Tables Vol C Tables 4.2.6.8 and 6.1.1.4'
H H 0.0000 0.0000 'International Tables Vol C Tables 4.2.6.8 and 6.1.1.4'
Ag Ag 0.1306 4.2820 'International Tables Vol C Tables 4.2.6.8 and 6.1.1.4'
F F 0.0727 0.0534 'International Tables Vol C Tables 4.2.6.8 and 6.1.1.4'
N N 0.0311 0.0180 'International Tables Vol C Tables 4.2.6.8 and 6.1.1.4'
O O 0.0492 0.0322 'International Tables Vol C Tables 4.2.6.8 and 6.1.1.4'
S S 0.3331 0.5567 'International Tables Vol C Tables 4.2.6.8 and 6.1.1.4'

loop_
_exptl_crystal_face_index_h
_exptl_crystal_face_index_k
_exptl_crystal_face_index_l
_exptl_crystal_face_perp_dist
1 2 7 0.0869
0 -2 -7 0.0726
8 -2 -1 0.0483
-8 2 1 0.0604
-7 2 -1 0.0629
-6 10 2 0.0529
1 -6 7 0.0959
-6 -11 3 0.0773
-4 -14 -1 0.0692
-3 6 7 0.0812
5 -1 -7 0.0713
3 -15 1 0.0611
-4 14 2 0.0465
2 7 -7 0.0625
4 13 2 0.0456
-1 10 6 0.0649
-6 -2 6 0.0839
6 -4 3 0.0702
-6 -9 -1 0.0614
-7 -8 3 0.0719
6 1 4 0.0619
-3 -14 3 0.0809
-2 16 2 0.0420

loop_
_geom_angle_atom_site_label_1
_geom_angle_atom_site_label_2
_geom_angle_atom_site_label_3
_geom_angle
_geom_angle_site_symmetry_1
_geom_angle_site_symmetry_3
S3 Ag1 Ag2 100.00(8) 4_566 .
S4 Ag1 Ag2 55.97(10) . .
S4 Ag1 S3 131.53(13) . 4_566
S3 Ag1A Ag2 84.21(5) 4_566 .
S3 Ag1A S4 102.19(8) 4_566 .
S4 Ag1A Ag2 45.94(7) . .
O1 Ag1A Ag2 131.3(3) . .
O1 Ag1A S3 126.8(3) . 4_566
O1 Ag1A S4 131.0(3) . .
Ag1 Ag2 Ag3 121.59(6) . .
Ag1 Ag2 Ag4A 159.3(5) . .
Ag1 Ag2 Ag5 76.38(4) . .
Ag3 Ag2 Ag1A 133.04(4) . .
Ag3 Ag2 Ag4A 59.2(3) . .
Ag4 Ag2 Ag1A 160.86(4) . .
Ag4 Ag2 Ag3 64.93(2) . .
Ag4 Ag2 Ag5 97.89(3) . .
Ag5 Ag2 Ag1A 80.68(3) . .
Ag5 Ag2 Ag3 82.21(2) . .
Ag5 Ag2 Ag4A 83.5(5) . .
S2 Ag2 Ag1 119.84(6) . .
S2 Ag2 Ag1A 115.37(6) . .
S2 Ag2 Ag3 91.42(5) . .
S2 Ag2 Ag4 50.48(5) . .
S2 Ag2 Ag4A 42.4(4) . .
S2 Ag2 Ag5 58.69(5) . .
S2 Ag2 S4 166.72(10) . .
S4 Ag2 Ag1 49.17(11) . .
S4 Ag2 Ag1A 55.44(10) . .
S4 Ag2 Ag3 90.12(9) . .
S4 Ag2 Ag4 140.85(10) . .
S4 Ag2 Ag4A 145.9(3) . .
S4 Ag2 Ag5 108.53(7) . .
Ag2 Ag3 Ag4A 62.1(3) . .
S1 Ag3 Ag2 70.03(4) . .
S1 Ag3 Ag4A 103.6(4) . .
S3 Ag3 Ag2 120.04(5) . .
S3 Ag3 Ag4A 88.8(4) . .
S3 Ag3 S1 167.06(6) . .
S1 Ag4 Ag2 144.77(5) 4_565 .
S2 Ag4 Ag2 47.84(5) . .
S2 Ag4 S1 124.55(7) . 4_565
S2 Ag4 S4 138.61(8) . 4_565
S4 Ag4 Ag2 105.16(9) 4_565 .
S4 Ag4 S1 95.63(8) 4_565 4_565
Ag3 Ag4A Ag2 58.7(3) . .
S1 Ag4A Ag2 153.7(8) 4_565 .
S1 Ag4A Ag3 98.8(5) 4_565 .
S2 Ag4A Ag2 45.5(3) . .
S2 Ag4A Ag3 93.5(5) . .
S2 Ag4A S1 159.8(12) . 4_565
S1 Ag5 Ag2 68.38(4) . .
S1 Ag5 S2 97.66(6) . .
S2 Ag5 Ag2 46.04(4) . .
S3 Ag5 Ag2 85.86(5) 4_566 .
S3 Ag5 S1 97.55(6) 4_566 .
S3 Ag5 S2 117.02(6) 4_566 .
N1 Ag5 Ag2 141.09(17) . .
N1 Ag5 S1 118.81(19) . .
N1 Ag5 S2 96.06(18) . .
N1 Ag5 S3 127.04(17) . 4_566
Ag3 S1 Ag4 100.29(6) . 4_566
Ag3 S1 Ag5 114.70(7) . .
Ag4 S1 Ag5 110.62(6) 4_566 .
Ag4A S1 Ag3 111.3(5) 4_566 .
Ag4A S1 Ag5 116.4(4) 4_566 .
C1 S1 Ag3 108.4(2) . .
C1 S1 Ag4 108.5(3) . 4_566
C1 S1 Ag4A 89.8(8) . 4_566
C1 S1 Ag5 113.5(3) . .
Ag2 S2 Ag4 81.68(6) . .
Ag2 S2 Ag5 75.27(6) . .
Ag4 S2 Ag5 130.01(8) . .
Ag4A S2 Ag2 92.1(5) . .
Ag4A S2 Ag5 117.6(6) . .
C5 S2 Ag2 106.8(3) . .
C5 S2 Ag4 108.0(3) . .
C5 S2 Ag4A 121.2(6) . .
C5 S2 Ag5 120.9(3) . .
Ag1 S3 Ag3 100.42(8) 4_565 .
Ag1 S3 Ag5 97.46(8) 4_565 4_565
Ag3 S3 Ag1A 106.81(7) . 4_565
Ag3 S3 Ag5 113.79(7) . 4_565
Ag5 S3 Ag1A 108.08(7) 4_565 4_565
C9 S3 Ag1 122.6(3) . 4_565
C9 S3 Ag1A 105.7(3) . 4_565
C9 S3 Ag3 105.0(3) . .
C9 S3 Ag5 116.7(3) . 4_565
Ag1 S4 Ag2 74.85(9) . .
Ag2 S4 Ag1A 78.62(8) . .
Ag2 S4 Ag4 102.11(9) . 4_566
Ag4 S4 Ag1A 98.72(12) 4_566 .
C13 S4 Ag1 124.9(3) . .
C13 S4 Ag1A 112.5(3) . .
C13 S4 Ag2 113.3(3) . .
C13 S4 Ag4 136.2(3) . 4_566
C17 O1 Ag1A 111.0(10) . .
C19 N1 Ag5 127.0(5) . .
C23 N1 Ag5 116.9(5) . .
C23 N1 C19 116.1(7) . .
H2A N2 H2B 109.2 . .
C26 N2 H2A 110.2 . .
C26 N2 H2B 108.6 . .
C2 C1 S1 107.9(6) . .
C3 C1 S1 109.2(5) . .
C3 C1 C2 110.7(7) . .
C3 C1 C4 110.8(8) . .
C4 C1 S1 106.9(6) . .
C4 C1 C2 111.2(7) . .
C1 C2 H2C 109.5 . .
C1 C2 H2D 109.5 . .
C1 C2 H2E 109.5 . .
H2C C2 H2D 109.5 . .
H2C C2 H2E 109.5 . .
H2D C2 H2E 109.5 . .
C1 C3 H3A 109.5 . .
C1 C3 H3B 109.5 . .
C1 C3 H3C 109.5 . .
H3A C3 H3B 109.5 . .
H3A C3 H3C 109.5 . .
H3B C3 H3C 109.5 . .
C1 C4 H4A 109.5 . .
C1 C4 H4B 109.5 . .
C1 C4 H4C 109.5 . .
H4A C4 H4B 109.5 . .
H4A C4 H4C 109.5 . .
H4B C4 H4C 109.5 . .
C6 C5 S2 110.8(12) . .
C6 C5 C8 107.9(13) . .
C6A C5 S2 114.9(8) . .
C6A C5 C7A 99.8(8) . .
C7 C5 S2 116.6(13) . .
C7 C5 C6 108.7(13) . .
C7 C5 C8 107.5(19) . .
C7A C5 S2 112.7(8) . .
C8 C5 S2 104.9(13) . .
C8A C5 S2 118.2(8) . .
C8A C5 C6A 108.3(12) . .
C8A C5 C7A 100.5(9) . .
C5 C6 H6A 109.5 . .
C5 C6 H6B 109.5 . .
C5 C6 H6C 109.5 . .
H6A C6 H6B 109.5 . .
H6A C6 H6C 109.5 . .
H6B C6 H6C 109.5 . .
C5 C6A H6AA 109.5 . .
C5 C6A H6AB 109.5 . .
C5 C6A H6AC 109.5 . .
H6AA C6A H6AB 109.5 . .
H6AA C6A H6AC 109.5 . .
H6AB C6A H6AC 109.5 . .
C5 C7 H7A 109.5 . .
C5 C7 H7B 109.5 . .
C5 C7 H7C 109.5 . .
H7A C7 H7B 109.5 . .
H7A C7 H7C 109.5 . .
H7B C7 H7C 109.5 . .
C5 C7A H7AA 109.5 . .
C5 C7A H7AB 109.5 . .
C5 C7A H7AC 109.5 . .
H7AA C7A H7AB 109.5 . .
H7AA C7A H7AC 109.5 . .
H7AB C7A H7AC 109.5 . .
C5 C8 H8A 109.5 . .
C5 C8 H8B 109.5 . .
C5 C8 H8C 109.5 . .
H8A C8 H8B 109.5 . .
H8A C8 H8C 109.5 . .
H8B C8 H8C 109.5 . .
C5 C8A H8AA 109.5 . .
C5 C8A H8AB 109.5 . .
C5 C8A H8AC 109.5 . .
H8AA C8A H8AB 109.5 . .
H8AA C8A H8AC 109.5 . .
H8AB C8A H8AC 109.5 . .
C10 C9 S3 108.0(6) . .
C11 C9 S3 108.6(7) . .
C11 C9 C10 110.7(8) . .
C12 C9 S3 108.4(8) . .
C12 C9 C10 110.1(9) . .
C12 C9 C11 110.8(10) . .
C9 C10 H10A 109.5 . .
C9 C10 H10B 109.5 . .
C9 C10 H10C 109.5 . .
H10A C10 H10B 109.5 . .
H10A C10 H10C 109.5 . .
H10B C10 H10C 109.5 . .
C9 C11 H11A 109.5 . .
C9 C11 H11B 109.5 . .
C9 C11 H11C 109.5 . .
H11A C11 H11B 109.5 . .
H11A C11 H11C 109.5 . .
H11B C11 H11C 109.5 . .
C9 C12 H12A 109.5 . .
C9 C12 H12B 109.5 . .
C9 C12 H12C 109.5 . .
H12A C12 H12B 109.5 . .
H12A C12 H12C 109.5 . .
H12B C12 H12C 109.5 . .
C14 C13 S4 97.7(11) . .
C14A C13 S4 125.6(16) . .
C14A C13 C15A 105.5(12) . .
C14A C13 C16A 104.8(12) . .
C15 C13 S4 110.9(8) . .
C15 C13 C14 113.6(10) . .
C15A C13 S4 98.6(16) . .
C15A C13 C16A 117(2) . .
C16 C13 S4 109.4(9) . .
C16 C13 C14 114.4(11) . .
C16 C13 C15 110.0(14) . .
C16A C13 S4 106.3(12) . .
C13 C14 H14A 109.5 . .
C13 C14 H14B 109.5 . .
C13 C14 H14C 109.5 . .
H14A C14 H14B 109.5 . .
H14A C14 H14C 109.5 . .
H14B C14 H14C 109.5 . .
C13 C14A H14D 109.5 . .
C13 C14A H14E 109.5 . .
C13 C14A H14F 109.5 . .
H14D C14A H14E 109.5 . .
H14D C14A H14F 109.5 . .
H14E C14A H14F 109.5 . .
C13 C15 H15A 109.5 . .
C13 C15 H15B 109.5 . .
C13 C15 H15C 109.5 . .
H15A C15 H15B 109.5 . .
H15A C15 H15C 109.5 . .
H15B C15 H15C 109.5 . .
C13 C15A H15D 109.5 . .
C13 C15A H15E 109.5 . .
C13 C15A H15F 109.5 . .
H15D C15A H15E 109.5 . .
H15D C15A H15F 109.5 . .
H15E C15A H15F 109.5 . .
C13 C16 H16A 109.5 . .
C13 C16 H16B 109.5 . .
C13 C16 H16C 109.5 . .
H16A C16 H16B 109.5 . .
H16A C16 H16C 109.5 . .
H16B C16 H16C 109.5 . .
C13 C16A H16D 109.5 . .
C13 C16A H16E 109.5 . .
C13 C16A H16F 109.5 . .
H16D C16A H16E 109.5 . .
H16D C16A H16F 109.5 . .
H16E C16A H16F 109.5 . .
O1 C17 O2 129.5(18) . .
O1 C17 C18 116.3(14) . .
O2 C17 C18 114.0(15) . .
F1 C18 F2 102.4(16) . .
F1 C18 C17 114.8(14) . .
F2 C18 C17 106.8(16) . .
F3 C18 F1 110.9(18) . .
F3 C18 F2 115(2) . .
F3 C18 C17 106.7(16) . .
N1 C19 H19 118.1 . .
N1 C19 C20 123.7(8) . .
C20 C19 H19 118.1 . .
C19 C20 H20 119.9 . .
C19 C20 C21 120.1(7) . .
C21 C20 H20 119.9 . .
C20 C21 C22 115.9(6) . .
C20 C21 C24 123.5(6) . .
C22 C21 C24 120.5(7) . .
C21 C22 H22 119.9 . .
C23 C22 C21 120.3(8) . .
C23 C22 H22 119.9 . .
N1 C23 C22 123.8(7) . .
N1 C23 H23 118.1 . .
C22 C23 H23 118.1 . .
C25 C24 C21 119.9(6) . .
C25 C24 C26 119.1(6) . .
C26 C24 C21 121.0(6) . .
C24 C25 H25 119.0 . .
C26 C25 C24 121.9(6) 3_466 .
C26 C25 H25 119.0 3_466 .
N2 C26 C24 122.5(9) . .
C25 C26 N2 118.5(9) 3_466 .
C25 C26 C24 119.0(7) 3_466 .

loop_
_geom_bond_atom_site_label_1
_geom_bond_atom_site_label_2
_geom_bond_distance
_geom_bond_site_symmetry_2
Ag1 Ag2 2.742(2) .
Ag1 S3 2.342(3) 4_566
Ag1 S4 2.149(4) .
Ag1A Ag2 3.2109(16) .
Ag1A S3 2.566(2) 4_566
Ag1A S4 2.697(4) .
Ag1A O1 2.153(11) .
Ag2 Ag3 3.1837(8) .
Ag2 Ag4 3.1397(10) .
Ag2 Ag4A 3.293(15) .
Ag2 Ag5 3.1602(8) .
Ag2 S2 2.352(2) .
Ag2 S4 2.354(3) .
Ag3 Ag4A 3.200(15) .
Ag3 S1 2.3777(16) .
Ag3 S3 2.3762(17) .
Ag4 S1 2.5377(18) 4_565
Ag4 S2 2.4477(19) .
Ag4 S4 2.488(2) 4_565
Ag4A S1 2.262(14) 4_565
Ag4A S2 2.221(15) .
Ag5 S1 2.5742(18) .
Ag5 S2 2.7916(19) .
Ag5 S3 2.5298(18) 4_566
Ag5 N1 2.301(6) .
S1 Ag4 2.5377(18) 4_566
S1 Ag4A 2.262(14) 4_566
S1 C1 1.861(7) .
S2 C5 1.711(7) .
S3 Ag1 2.342(3) 4_565
S3 Ag1A 2.566(2) 4_565
S3 Ag5 2.5298(18) 4_565
S3 C9 1.842(8) .
S4 Ag4 2.488(2) 4_566
S4 C13 1.831(8) .
F1 C18 1.283(18) .
F2 C18 1.31(2) .
F3 C18 1.21(2) .
O1 C17 1.178(16) .
O2 C17 1.213(16) .
N1 C19 1.343(10) .
N1 C23 1.337(11) .
N2 H2A 0.8812 .
N2 H2B 0.8810 .
N2 C26 1.400(18) .
C1 C2 1.548(11) .
C1 C3 1.514(13) .
C1 C4 1.514(11) .
C2 H2C 0.9800 .
C2 H2D 0.9800 .
C2 H2E 0.9800 .
C3 H3A 0.9800 .
C3 H3B 0.9800 .
C3 H3C 0.9800 .
C4 H4A 0.9800 .
C4 H4B 0.9800 .
C4 H4C 0.9800 .
C5 C6 1.652(9) .
C5 C6A 1.646(9) .
C5 C7 1.641(9) .
C5 C7A 1.648(9) .
C5 C8 1.654(9) .
C5 C8A 1.633(9) .
C6 H6A 0.9800 .
C6 H6B 0.9800 .
C6 H6C 0.9800 .
C6A H6AA 0.9800 .
C6A H6AB 0.9800 .
C6A H6AC 0.9800 .
C7 H7A 0.9800 .
C7 H7B 0.9800 .
C7 H7C 0.9800 .
C7A H7AA 0.9800 .
C7A H7AB 0.9800 .
C7A H7AC 0.9800 .
C8 H8A 0.9800 .
C8 H8B 0.9800 .
C8 H8C 0.9800 .
C8A H8AA 0.9800 .
C8A H8AB 0.9800 .
C8A H8AC 0.9800 .
C9 C10 1.523(12) .
C9 C11 1.518(14) .
C9 C12 1.518(16) .
C10 H10A 0.9800 .
C10 H10B 0.9800 .
C10 H10C 0.9800 .
C11 H11A 0.9800 .
C11 H11B 0.9800 .
C11 H11C 0.9800 .
C12 H12A 0.9800 .
C12 H12B 0.9800 .
C12 H12C 0.9800 .
C13 C14 1.503(10) .
C13 C14A 1.497(11) .
C13 C15 1.498(10) .
C13 C15A 1.497(11) .
C13 C16 1.496(10) .
C13 C16A 1.503(11) .
C14 H14A 0.9800 .
C14 H14B 0.9800 .
C14 H14C 0.9800 .
C14A H14D 0.9800 .
C14A H14E 0.9800 .
C14A H14F 0.9800 .
C15 H15A 0.9800 .
C15 H15B 0.9800 .
C15 H15C 0.9800 .
C15A H15D 0.9800 .
C15A H15E 0.9800 .
C15A H15F 0.9800 .
C16 H16A 0.9800 .
C16 H16B 0.9800 .
C16 H16C 0.9800 .
C16A H16D 0.9800 .
C16A H16E 0.9800 .
C16A H16F 0.9800 .
C17 C18 1.521(10) .
C19 H19 0.9500 .
C19 C20 1.373(11) .
C20 H20 0.9500 .
C20 C21 1.391(11) .
C21 C22 1.394(10) .
C21 C24 1.482(9) .
C22 H22 0.9500 .
C22 C23 1.371(11) .
C23 H23 0.9500 .
C24 C25 1.394(10) .
C24 C26 1.406(9) .
C25 H25 0.9500 .
C25 C26 1.390(10) 3_466
C26 C25 1.390(10) 3_466

loop_
_geom_torsion_atom_site_label_1
_geom_torsion_atom_site_label_2
_geom_torsion_atom_site_label_3
_geom_torsion_atom_site_label_4
_geom_torsion
_geom_torsion_site_symmetry_1
_geom_torsion_site_symmetry_4
Ag1 S3 C9 C10 -53.9(8) 4_565 .
Ag1 S3 C9 C11 66.3(8) 4_565 .
Ag1 S3 C9 C12 -173.2(7) 4_565 .
Ag1 S4 C13 C14 -161.5(11) . .
Ag1 S4 C13 C14A 165.2(15) . .
Ag1 S4 C13 C15 79.4(12) . .
Ag1 S4 C13 C15A 49.0(15) . .
Ag1 S4 C13 C16 -42.2(15) . .
Ag1 S4 C13 C16A -72.4(16) . .
Ag1A S3 C9 C10 -54.4(7) 4_565 .
Ag1A S3 C9 C11 65.8(7) 4_565 .
Ag1A S3 C9 C12 -173.7(7) 4_565 .
Ag1A S4 C13 C14 -161.1(10) . .
Ag1A S4 C13 C14A 165.6(15) . .
Ag1A S4 C13 C15 79.9(12) . .
Ag1A S4 C13 C15A 49.5(15) . .
Ag1A S4 C13 C16 -41.7(14) . .
Ag1A S4 C13 C16A -71.9(15) . .
Ag1A O1 C17 O2 13(2) . .
Ag1A O1 C17 C18 -172.0(11) . .
Ag2 S2 C5 C6 44.3(11) . .
Ag2 S2 C5 C6A -17.0(9) . .
Ag2 S2 C5 C7 -80.8(15) . .
Ag2 S2 C5 C7A -130.4(7) . .
Ag2 S2 C5 C8 160.5(15) . .
Ag2 S2 C5 C8A 112.9(11) . .
Ag2 S4 C13 C14 -74.2(11) . .
Ag2 S4 C13 C14A -107.5(15) . .
Ag2 S4 C13 C15 166.8(12) . .
Ag2 S4 C13 C15A 136.4(15) . .
Ag2 S4 C13 C16 45.2(15) . .
Ag2 S4 C13 C16A 15.0(16) . .
Ag3 S1 C1 C2 -69.5(6) . .
Ag3 S1 C1 C3 50.9(6) . .
Ag3 S1 C1 C4 170.9(6) . .
Ag3 S3 C9 C10 -167.1(6) . .
Ag3 S3 C9 C11 -47.0(8) . .
Ag3 S3 C9 C12 73.6(8) . .
Ag4 S1 C1 C2 -177.5(5) 4_566 .
Ag4 S1 C1 C3 -57.1(6) 4_566 .
Ag4 S1 C1 C4 62.9(7) 4_566 .
Ag4 S2 C5 C6 -42.2(11) . .
Ag4 S2 C5 C6A -103.5(9) . .
Ag4 S2 C5 C7 -167.3(14) . .
Ag4 S2 C5 C7A 143.1(6) . .
Ag4 S2 C5 C8 74.0(15) . .
Ag4 S2 C5 C8A 26.4(12) . .
Ag4 S4 C13 C14 67.0(11) 4_566 .
Ag4 S4 C13 C14A 33.8(16) 4_566 .
Ag4 S4 C13 C15 -52.0(14) 4_566 .
Ag4 S4 C13 C15A -82.4(16) 4_566 .
Ag4 S4 C13 C16 -173.6(14) 4_566 .
Ag4 S4 C13 C16A 156.2(15) 4_566 .
Ag4A S1 C1 C2 178.1(7) 4_566 .
Ag4A S1 C1 C3 -61.6(7) 4_566 .
Ag4A S1 C1 C4 58.4(8) 4_566 .
Ag4A S2 C5 C6 -58.9(13) . .
Ag4A S2 C5 C6A -120.2(11) . .
Ag4A S2 C5 C7 176.1(16) . .
Ag4A S2 C5 C7A 126.4(10) . .
Ag4A S2 C5 C8 57.3(17) . .
Ag4A S2 C5 C8A 9.8(14) . .
Ag5 S1 C1 C2 59.2(6) . .
Ag5 S1 C1 C3 179.5(5) . .
Ag5 S1 C1 C4 -60.5(7) . .
Ag5 S2 C5 C6 126.9(11) . .
Ag5 S2 C5 C6A 65.6(9) . .
Ag5 S2 C5 C7 1.9(15) . .
Ag5 S2 C5 C7A -47.8(7) . .
Ag5 S2 C5 C8 -116.9(15) . .
Ag5 S2 C5 C8A -164.4(11) . .
Ag5 S3 C9 C10 65.8(8) 4_565 .
Ag5 S3 C9 C11 -174.1(6) 4_565 .
Ag5 S3 C9 C12 -53.5(8) 4_565 .
Ag5 N1 C19 C20 178.5(6) . .
Ag5 N1 C23 C22 -177.2(7) . .
O1 C17 C18 F1 11(2) . .
O1 C17 C18 F2 124.1(18) . .
O1 C17 C18 F3 -112(2) . .
O2 C17 C18 F1 -173.1(16) . .
O2 C17 C18 F2 -60(2) . .
O2 C17 C18 F3 64(2) . .
N1 C19 C20 C21 -0.4(14) . .
C19 N1 C23 C22 2.6(14) . .
C19 C20 C21 C22 0.9(12) . .
C19 C20 C21 C24 -177.8(7) . .
C20 C21 C22 C23 0.3(12) . .
C20 C21 C24 C25 -142.2(7) . .
C20 C21 C24 C26 40.9(10) . .
C21 C22 C23 N1 -2.1(15) . .
C21 C24 C25 C26 -177.3(6) . 3_466
C21 C24 C26 N2 -2.4(14) . .
C21 C24 C26 C25 177.2(6) . 3_466
C22 C21 C24 C25 39.1(10) . .
C22 C21 C24 C26 -137.8(8) . .
C23 N1 C19 C20 -1.4(13) . .
C24 C21 C22 C23 179.1(8) . .
C25 C24 C26 N2 -179.3(11) . .
C25 C24 C26 C25 0.4(11) . 3_466
C26 C24 C25 C26 -0.4(11) . 3_466

loop_
_exptl_oxdiff_crystal_face_indexfrac_h
_exptl_oxdiff_crystal_face_indexfrac_k
_exptl_oxdiff_crystal_face_indexfrac_l
_exptl_oxdiff_crystal_face_x
_exptl_oxdiff_crystal_face_y
_exptl_oxdiff_crystal_face_z
1.0000 2.0000 7.0000 -0.0111 0.6291 0.7577
0.0000 -2.0000 -7.0000 -0.0039 -0.5089 -0.8009
8.0000 -2.0000 -1.0000 -0.0205 0.8945 -0.4798
-8.0000 2.0000 1.0000 0.0205 -0.8945 0.4798
-7.0000 2.0000 -1.0000 -0.0291 -0.9216 0.2141
-6.0000 10.0000 2.0000 -0.4601 -0.6071 0.5946
1.0000 -6.0000 7.0000 0.4567 0.6558 0.6675
-6.0000 -11.0000 3.0000 0.7851 -0.4635 0.4692
-4.0000 -14.0000 -1.0000 0.8615 -0.5077 -0.0959
-3.0000 6.0000 7.0000 -0.1849 0.1350 0.9758
5.0000 -1.0000 -7.0000 -0.1375 0.0887 -1.0059
3.0000 -15.0000 1.0000 0.8493 0.4842 -0.1876
-4.0000 14.0000 2.0000 -0.7240 -0.3801 0.5532
2.0000 7.0000 -7.0000 -0.5602 -0.2985 -0.7860
4.0000 13.0000 2.0000 -0.7857 0.5847 0.1959
-1.0000 10.0000 6.0000 -0.4661 0.2884 0.8231
-6.0000 -2.0000 6.0000 0.3107 -0.2725 0.9042
6.0000 -4.0000 3.0000 0.1956 0.9554 0.0290
-6.0000 -9.0000 -1.0000 0.5991 -0.7647 0.0469
-7.0000 -8.0000 3.0000 0.6247 -0.5937 0.5462
6.0000 1.0000 4.0000 -0.0795 1.0124 0.1965
-3.0000 -14.0000 3.0000 0.9155 -0.0929 0.3056
-2.0000 16.0000 2.0000 -0.8710 -0.1464 0.4892
